data_2216442
loop_
_publ_author_name
'Constantin Mamat'
'Axel Schulz'
'Alexander Villinger'

_publ_section_title
;
 2-Amino-6-ethoxy-4-methylpyridine-3,5-dicarbonitrile
;
_journal_coeditor_code FJ2070
_journal_issue 12
_journal_name_full 'Acta Crystallographica Section E'
_journal_page_first o4936
_journal_page_last o4936
_journal_paper_doi 10.1107/S1600536807057777
_journal_volume 63
_journal_year 2007
_chemical_formula_iupac 'C10 H10 N4 O'
_chemical_formula_moiety 'C10 H10 N4 O'
_chemical_formula_sum 'C10 H10 N4 O'
_chemical_formula_weight 202.22
_chemical_name_systematic
;
2-Amino-6-ethoxy-4-methylpyridine-3,5-dicarbonitrile
;
_space_group_IT_number 2
_symmetry_cell_setting triclinic
_symmetry_space_group_name_Hall '-P 1'
_symmetry_space_group_name_H-M 'P -1'
_atom_sites_solution_hydrogens geom
_atom_sites_solution_primary direct
_atom_sites_solution_secondary difmap
_audit_creation_method SHELXL-97
_cell_angle_alpha 86.27(3)
_cell_angle_beta 81.33(3)
_cell_angle_gamma 84.19(3)
_cell_formula_units_Z 2
_cell_length_a 5.5050(11)
_cell_length_b 7.3500(15)
_cell_length_c 12.385(3)
_cell_measurement_reflns_used 4290
_cell_measurement_temperature 173(2)
_cell_measurement_theta_max 60.318
_cell_measurement_theta_min 5.572
_cell_volume 492.22(19)
_computing_cell_refinement 'APEX2 (Bruker, 2003)'
_computing_data_collection 'APEX2 (Bruker, 2003)'
_computing_data_reduction 'SAINT (Bruker, 2003)'
_computing_molecular_graphics 'ORTEP-3 (Farrugia, 1997) and DIAMOND (Brandenburg, 2005)'
_computing_publication_material 'SHELXL97 (Sheldrick, 1997)'
_computing_structure_refinement 'SHELXL97 (Sheldrick, 1997)'
_computing_structure_solution 'SHELXS97 (Sheldrick, 1997)'
_diffrn_ambient_temperature 173(2)
_diffrn_measured_fraction_theta_full 0.994
_diffrn_measured_fraction_theta_max 0.994
_diffrn_measurement_device_type 'Bruker-Nonius Apex X8 CCD diffractometer'
_diffrn_measurement_method '\w scans'
_diffrn_radiation_monochromator graphite
_diffrn_radiation_source 'sealed tube'
_diffrn_radiation_type MoK\a
_diffrn_radiation_wavelength 0.71073
_diffrn_reflns_av_R_equivalents 0.0255
_diffrn_reflns_av_sigmaI/netI 0.0223
_diffrn_reflns_limit_h_max 7
_diffrn_reflns_limit_h_min -7
_diffrn_reflns_limit_k_max 9
_diffrn_reflns_limit_k_min -9
_diffrn_reflns_limit_l_max 16
_diffrn_reflns_limit_l_min -15
_diffrn_reflns_number 9312
_diffrn_reflns_theta_full 27.50
_diffrn_reflns_theta_max 27.50
_diffrn_reflns_theta_min 2.79
_exptl_absorpt_coefficient_mu 0.094
_exptl_absorpt_correction_T_max 0.9944
_exptl_absorpt_correction_T_min 0.9361
_exptl_absorpt_correction_type multi-scan
_exptl_absorpt_process_details '(SADABS; Sheldrick, 2004)'
_exptl_crystal_colour colourless
_exptl_crystal_density_diffrn 1.364
_exptl_crystal_density_method 'not measured'
_exptl_crystal_description needle
_exptl_crystal_F_000 212
_exptl_crystal_size_max 0.71
_exptl_crystal_size_mid 0.08
_exptl_crystal_size_min 0.06
_refine_diff_density_max 0.269
_refine_diff_density_min -0.241
_refine_ls_extinction_method none
_refine_ls_goodness_of_fit_ref 1.047
_refine_ls_hydrogen_treatment mixed
_refine_ls_matrix_type full
_refine_ls_number_parameters 147
_refine_ls_number_reflns 2247
_refine_ls_number_restraints 0
_refine_ls_restrained_S_all 1.047
_refine_ls_R_factor_all 0.0465
_refine_ls_R_factor_gt 0.0349
_refine_ls_shift/su_max 0.000
_refine_ls_shift/su_mean 0.000
_refine_ls_structure_factor_coef Fsqd
_refine_ls_weighting_details 'calc w=1/[\s^2^(Fo^2^)+(0.0579P)^2^+0.0638P] where P=(Fo^2^+2Fc^2^)/3'
_refine_ls_weighting_scheme calc
_refine_ls_wR_factor_gt 0.0956
_refine_ls_wR_factor_ref 0.1013
_reflns_number_gt 1809
_reflns_number_total 2247
_reflns_threshold_expression >2sigma(I)
_cod_data_source_file fj2070.cif
_cod_data_source_block I
_cod_original_cell_volume 492.22(18)
_cod_database_code 2216442
_cod_database_fobs_code 2216442

loop_
_symmetry_equiv_pos_as_xyz
'x, y, z'
'-x, -y, -z'

loop_
_atom_site_type_symbol
_atom_site_label
_atom_site_fract_x
_atom_site_fract_y
_atom_site_fract_z
_atom_site_U_iso_or_equiv
_atom_site_adp_type
_atom_site_calc_flag
_atom_site_refinement_flags
_atom_site_occupancy
_atom_site_disorder_assembly
_atom_site_disorder_group
O O1 -0.07335(13) 0.94702(10) 0.87234(6) 0.0251(2) Uani d . 1 . .
C C2 0.48464(18) 1.09638(14) 0.64233(8) 0.0219(2) Uani d . 1 . .
C C4 0.09244(18) 1.17003(14) 0.74881(9) 0.0220(2) Uani d . 1 . .
N N1 0.30361(15) 0.86890(12) 0.77104(7) 0.0224(2) Uani d . 1 . .
N N2 0.67687(17) 0.78992(13) 0.66985(8) 0.0271(2) Uani d . 1 . .
H H2 0.811(3) 0.8114(19) 0.6238(12) 0.035(4) Uiso d . 1 . .
H H1 0.674(3) 0.686(2) 0.7068(12) 0.037(4) Uiso d . 1 . .
N N3 0.84730(17) 1.18521(13) 0.49830(8) 0.0305(2) Uani d . 1 . .
N N4 -0.28058(18) 1.40401(14) 0.79863(8) 0.0325(2) Uani d . 1 . .
C C1 0.48938(18) 0.91833(14) 0.69423(8) 0.0214(2) Uani d . 1 . .
C C3 0.28386(19) 1.22428(14) 0.67055(9) 0.0227(2) Uani d . 1 . .
C C5 0.11391(18) 0.99004(14) 0.79666(8) 0.0211(2) Uani d . 1 . .
C C6 0.68578(19) 1.14525(14) 0.56238(9) 0.0240(2) Uani d . 1 . .
C C7 -0.11812(19) 1.29557(15) 0.77955(9) 0.0243(2) Uani d . 1 . .
C C8 0.2722(2) 1.41415(15) 0.61911(10) 0.0311(3) Uani d . 1 . .
H H3A 0.1455 1.4285 0.5707 0.047 Uiso calc PR 0.643(14) A 1
H H4A 0.4328 1.4356 0.5766 0.047 Uiso calc PR 0.643(14) A 1
H H5A 0.2307 1.5028 0.6763 0.047 Uiso calc PR 0.643(14) A 1
H H5B 0.3938 1.4828 0.6451 0.047 Uiso d PR 0.357(14) A 2
H H4B 0.1066 1.4756 0.6391 0.047 Uiso d PR 0.357(14) A 2
H H3B 0.3086 1.4084 0.5394 0.047 Uiso d PR 0.357(14) A 2
C C9 -0.0559(2) 0.76583(15) 0.92725(9) 0.0273(3) Uani d . 1 . .
H H9 0.0733 0.7559 0.9755 0.033 Uiso calc R 1 . .
H H10 -0.0137 0.6704 0.8729 0.033 Uiso calc R 1 . .
C C10 -0.3038(2) 0.74272(17) 0.99326(10) 0.0324(3) Uani d . 1 . .
H H11 -0.3475 0.8424 1.0435 0.049 Uiso calc R 1 . .
H H12 -0.2976 0.6250 1.0352 0.049 Uiso calc R 1 . .
H H13 -0.4281 0.7456 0.9441 0.049 Uiso calc R 1 . .

loop_
_atom_site_aniso_label
_atom_site_aniso_U_11
_atom_site_aniso_U_22
_atom_site_aniso_U_33
_atom_site_aniso_U_12
_atom_site_aniso_U_13
_atom_site_aniso_U_23
O1 0.0256(4) 0.0216(4) 0.0255(4) -0.0024(3) 0.0028(3) 0.0048(3)
C2 0.0232(5) 0.0204(5) 0.0219(5) -0.0042(4) -0.0022(4) 0.0016(4)
C4 0.0235(5) 0.0195(5) 0.0225(5) -0.0018(4) -0.0031(4) 0.0009(4)
N1 0.0244(4) 0.0196(4) 0.0224(5) -0.0025(3) -0.0019(4) 0.0027(3)
N2 0.0252(5) 0.0208(5) 0.0317(5) 0.0012(4) 0.0022(4) 0.0048(4)
N3 0.0280(5) 0.0267(5) 0.0331(6) -0.0010(4) 0.0031(4) 0.0055(4)
N4 0.0318(5) 0.0253(5) 0.0365(6) 0.0014(4) 0.0028(4) 0.0027(4)
C1 0.0227(5) 0.0210(5) 0.0210(5) -0.0029(4) -0.0042(4) -0.0007(4)
C3 0.0257(5) 0.0200(5) 0.0225(5) -0.0030(4) -0.0037(4) 0.0013(4)
C5 0.0222(5) 0.0217(5) 0.0197(5) -0.0043(4) -0.0031(4) 0.0006(4)
C6 0.0258(5) 0.0199(5) 0.0259(6) -0.0008(4) -0.0042(4) 0.0010(4)
C7 0.0277(5) 0.0218(5) 0.0229(5) -0.0054(4) -0.0014(4) 0.0028(4)
C8 0.0311(5) 0.0217(5) 0.0363(7) -0.0005(4) 0.0037(5) 0.0082(5)
C9 0.0296(5) 0.0225(5) 0.0281(6) -0.0038(4) -0.0014(4) 0.0077(4)
C10 0.0313(6) 0.0339(6) 0.0302(6) -0.0085(5) 0.0017(5) 0.0071(5)

loop_
_atom_type_symbol
_atom_type_description
_atom_type_scat_dispersion_real
_atom_type_scat_dispersion_imag
_atom_type_scat_source
C C 0.0033 0.0016 'International Tables Vol C Tables 4.2.6.8 and 6.1.1.4'
N N 0.0061 0.0033 'International Tables Vol C Tables 4.2.6.8 and 6.1.1.4'
O O 0.0106 0.0060 'International Tables Vol C Tables 4.2.6.8 and 6.1.1.4'
H H 0.0000 0.0000 'International Tables Vol C Tables 4.2.6.8 and 6.1.1.4'

loop_
_geom_angle_atom_site_label_1
_geom_angle_atom_site_label_2
_geom_angle_atom_site_label_3
_geom_angle
C5 O1 C9 117.88(8)
C3 C2 C1 119.74(10)
C3 C2 C6 120.02(10)
C1 C2 C6 120.23(10)
C3 C4 C5 118.45(10)
C3 C4 C7 119.89(10)
C5 C4 C7 121.66(10)
C5 N1 C1 118.29(9)
C1 N2 H2 122.8(9)
C1 N2 H1 118.2(10)
H2 N2 H1 118.5(14)
N2 C1 N1 116.17(10)
N2 C1 C2 122.23(10)
N1 C1 C2 121.59(10)
C4 C3 C2 117.85(10)
C4 C3 C8 120.51(10)
C2 C3 C8 121.64(10)
N1 C5 O1 120.24(10)
N1 C5 C4 124.07(10)
O1 C5 C4 115.69(9)
N3 C6 C2 179.73(12)
N4 C7 C4 175.40(11)
C3 C8 H3A 109.5
C3 C8 H4A 109.5
C3 C8 H5A 109.5
C3 C8 H5B 109.5
C3 C8 H4B 109.5
H5B C8 H4B 109.5
C3 C8 H3B 109.5
H5B C8 H3B 109.5
H4B C8 H3B 109.5
O1 C9 C10 106.66(9)
O1 C9 H9 110.4
C10 C9 H9 110.4
O1 C9 H10 110.4
C10 C9 H10 110.4
H9 C9 H10 108.6
C9 C10 H11 109.5
C9 C10 H12 109.5
H11 C10 H12 109.5
C9 C10 H13 109.5
H11 C10 H13 109.5
H12 C10 H13 109.5

loop_
_geom_bond_atom_site_label_1
_geom_bond_atom_site_label_2
_geom_bond_distance
O1 C5 1.3332(13)
O1 C9 1.4564(13)
C2 C3 1.3941(15)
C2 C1 1.4195(15)
C2 C6 1.4280(15)
C4 C3 1.3913(15)
C4 C5 1.4152(15)
C4 C7 1.4269(15)
N1 C5 1.3163(14)
N1 C1 1.3490(14)
N2 C1 1.3391(14)
N2 H2 0.883(15)
N2 H1 0.865(16)
N3 C6 1.1474(14)
N4 C7 1.1435(15)
C3 C8 1.4954(15)
C8 H3A 0.9800
C8 H4A 0.9800
C8 H5A 0.9800
C8 H5B 0.9800
C8 H4B 0.9800
C8 H3B 0.9800
C9 C10 1.5008(15)
C9 H9 0.9900
C9 H10 0.9900
C10 H11 0.9800
C10 H12 0.9800
C10 H13 0.9800

loop_
_geom_hbond_atom_site_label_D
_geom_hbond_atom_site_label_H
_geom_hbond_atom_site_label_A
_geom_hbond_site_symmetry_A
_geom_hbond_distance_DH
_geom_hbond_distance_HA
_geom_hbond_distance_DA
_geom_hbond_angle_DHA
N2 H2 N3 2_776 0.883(15) 2.230(15) 3.1040(17) 170.1(13)
N2 H1 N4 1_645 0.865(16) 2.308(16) 3.1676(17) 172.8(13)

loop_
_geom_torsion_atom_site_label_1
_geom_torsion_atom_site_label_2
_geom_torsion_atom_site_label_3
_geom_torsion_atom_site_label_4
_geom_torsion
C5 N1 C1 N2 -179.18(9)
C5 N1 C1 C2 0.63(15)
C3 C2 C1 N2 179.63(10)
C6 C2 C1 N2 -1.06(16)
C3 C2 C1 N1 -0.16(16)
C6 C2 C1 N1 179.15(9)
C5 C4 C3 C2 1.12(15)
C7 C4 C3 C2 -179.37(10)
C5 C4 C3 C8 -178.83(10)
C7 C4 C3 C8 0.68(16)
C1 C2 C3 C4 -0.73(16)
C6 C2 C3 C4 179.96(9)
C1 C2 C3 C8 179.22(10)
C6 C2 C3 C8 -0.09(16)
C1 N1 C5 O1 -179.82(9)
C1 N1 C5 C4 -0.20(16)
C9 O1 C5 N1 2.04(14)
C9 O1 C5 C4 -177.61(9)
C3 C4 C5 N1 -0.69(16)
C7 C4 C5 N1 179.80(10)
C3 C4 C5 O1 178.95(9)
C7 C4 C5 O1 -0.56(15)
C5 O1 C9 C10 -170.90(9)
